data_1004096
loop_
_publ_author_name
'Lornaux-Rubbens, A'
'Wignacourt, J P'
'Drache, M'
'Wallart, F'

_publ_section_title
;
Investigations structurales des composes K~3-x~(InX~6-
x~(H~2~O)~x~,nH~2~O). I. Etude cristallographique (X=Br); comparaison
des distances indium-ligand (X=Cl,Br)
;
_journal_coden_ASTM JCPBAN
_journal_name_full
;
Journal de Chimie Physique et de Physico-Chimie Biologique
;
_journal_page_first 2041
_journal_page_last 2055
_journal_volume 88
_journal_year 1991
_chemical_formula_structural 'K2 (In Br5) (H2 O)'
_chemical_formula_sum 'Br5 H2 In K2 O'
_chemical_name_systematic 'Potassium pentabromoindate hydrate'
_space_group_IT_number 62
_symmetry_cell_setting orthorhombic
_symmetry_Int_Tables_number 62
_symmetry_space_group_name_Hall '-P 2ac 2n'
_symmetry_space_group_name_H-M 'P n m a'
_cell_angle_alpha 90
_cell_angle_beta 90
_cell_angle_gamma 90
_cell_formula_units_Z 4
_cell_length_a 14.509(6)
_cell_length_b 10.369(7)
_cell_length_c 7.590(3)
_cell_volume 1141.9
_refine_ls_R_factor_all 0.058
_cod_original_formula_sum 'H2 Br5 In K2 O'
_cod_database_code 1004096
_cod_depositor_comments
;
 Removing dummy H atoms since the hydrogen atoms they represent are already
 marked using the _atom_site_attached_hydrogens data item.

 Antanas Vaitkus,
 2017-09-11
;

loop_
_symmetry_equiv_pos_as_xyz
x,y,z
1/2+x,1/2-y,1/2-z
-x,1/2+y,-z
1/2-x,-y,1/2+z
-x,-y,-z
1/2-x,1/2+y,1/2+z
x,1/2-y,z
1/2+x,y,1/2-z

loop_
_atom_site_label
_atom_site_type_symbol
_atom_site_symmetry_multiplicity
_atom_site_Wyckoff_symbol
_atom_site_fract_x
_atom_site_fract_y
_atom_site_fract_z
_atom_site_occupancy
_atom_site_attached_hydrogens
_atom_site_calc_flag
In1 In3+ 4 c 0.1136(1) 0.25 0.8087(2) 1. 0 d
Br1 Br1- 4 c 0.2153(1) 0.25 0.0935(2) 1. 0 d
Br2 Br1- 4 c 0.2593(1) 0.25 0.6050(2) 1. 0 d
Br3 Br1- 4 c 0.0014(1) 0.25 0.5337(3) 1. 0 d
Br4 Br1- 8 d 0.1033(1) -0.0035(1) 0.8127(2) 1. 0 d
O1 O2- 4 c -0.0104(9) 0.25 0.9881(20) 1. 2 d
K1 K1+ 8 d 0.3523(3) 0.0010(4) 0.8626(5) 1. 0 d

loop_
_atom_type_symbol
_atom_type_oxidation_number
In3+ 3.000
Br1- -1.000
O2- -2.000
K1+ 1.000
